data_2104451
loop_
_publ_author_name
'Posse, Jose Maria'
'Grzechnik, Andrzej'
'Friese, Karen'

_publ_section_title
;
 Ternary fluorides Ba<i>M</i>F~4~ (<i>M</i> = Zn, Mg and Mn) at low
 temperatures
;
_journal_coeditor_code SN5085
_journal_issue 5
_journal_name_full 'Acta Crystallographica Section B'
_journal_page_first 576
_journal_page_last 586
_journal_paper_doi 10.1107/S0108768109027177
_journal_volume 65
_journal_year 2009
_chemical_formula_sum 'Ba F4 Mg'
_chemical_formula_weight 237.6
_chemical_name_systematic ' ?'
_space_group_IT_number 36
_symmetry_cell_setting orthorhombic
_symmetry_space_group_name_Hall 'C 2c -2'
_symmetry_space_group_name_H-M 'C m c 21'
_cell_angle_alpha 90
_cell_angle_beta 90
_cell_angle_gamma 90
_cell_formula_units_Z 4
_cell_length_a 4.127430(10)
_cell_length_b 14.51455(6)
_cell_length_c 5.82028(3)
_cell_measurement_temperature 250
_cell_volume 348.680(2)
_computing_cell_refinement 'RECIPE Version 1.16 (2004), STOE & Cie GmbH'
_computing_data_collection 'STOE MainMenu Version 1.39 (2004), STOE & Cie GmbH'
_computing_data_reduction 'STOE X-RED, STOE & Cie GmbH + Jana2006'
_computing_publication_material 'Jana2006 (Petricek, Dusek & Palatinus, 2006)'
_computing_structure_refinement 'Jana2006 (Petricek, Dusek & Palatinus, 2006)'
_diffrn_ambient_temperature 250
_diffrn_measured_fraction_theta_full 0.951
_diffrn_measurement_device_type 'STOE IPDS II'
_diffrn_measurement_method \omega-scans
_diffrn_radiation_source 'X-ray tube'
_diffrn_radiation_type 'Mo K\a'
_diffrn_radiation_wavelength 0.71073
_diffrn_reflns_av_R_equivalents 0.0306
_diffrn_reflns_av_sigmaI/netI 0.0026
_diffrn_reflns_limit_h_max 6
_diffrn_reflns_limit_h_min -6
_diffrn_reflns_limit_k_max 21
_diffrn_reflns_limit_k_min -21
_diffrn_reflns_limit_l_max 8
_diffrn_reflns_limit_l_min -8
_diffrn_reflns_number 2375
_diffrn_reflns_reduction_process Jana2006
_diffrn_reflns_theta_full 31.81
_diffrn_reflns_theta_max 31.81
_diffrn_reflns_theta_min 2.81
_exptl_absorpt_coefficient_mu 11.496
_exptl_absorpt_correction_T_max 0.5325
_exptl_absorpt_correction_T_min 0.3674
_exptl_absorpt_correction_type numerical
_exptl_absorpt_process_details 'STOE X-RED32 Version 1.31, STOE'
_exptl_crystal_colour colourless
_exptl_crystal_density_diffrn 4.5254
_exptl_crystal_F_000 416
_exptl_crystal_size_max 0.139
_exptl_crystal_size_mid 0.07
_exptl_crystal_size_min 0.028
_refine_diff_density_max 0.65
_refine_diff_density_min -0.71
_refine_ls_abs_structure_details 'inversion twin'
_refine_ls_abs_structure_Flack 0.00(5)
_refine_ls_extinction_coef 73E1(13)
_refine_ls_extinction_method 'B-C type 1 Gaussian isotropic (Becker & Coppens, 1974)'
_refine_ls_goodness_of_fit_ref 2.51
_refine_ls_number_constraints 1
_refine_ls_number_parameters 37
_refine_ls_number_reflns 617
_refine_ls_number_restraints 0
_refine_ls_R_factor_all 0.0197
_refine_ls_R_factor_gt 0.0196
_refine_ls_shift/su_max 0.0002
_refine_ls_shift/su_mean 0.0000
_refine_ls_structure_factor_coef F
_refine_ls_weighting_details w=1/(\s^2^(F)+0.0001F^2^)
_refine_ls_weighting_scheme sigma
_refine_ls_wR_factor_gt 0.0263
_refine_ls_wR_factor_ref 0.0263
_reflns_number_gt 613
_reflns_number_total 617
_reflns_threshold_expression I>3\s(I)
_cod_data_source_file sn5085.cif
_cod_data_source_block BaMgF4250K
_cod_original_sg_symbol_Hall 'C -2x;-2yc;2zc'
_cod_original_formula_sum 'Ba1 F4 Mg1'
_cod_database_code 2104451
_cod_database_fobs_code 2104451

loop_
_symmetry_equiv_pos_site_id
_symmetry_equiv_pos_as_xyz
1 x,y,z
2 -x,y,z
3 x,-y,z+1/2
4 -x,-y,z+1/2
5 x+1/2,y+1/2,z
6 -x+1/2,y+1/2,z
7 x+1/2,-y+1/2,z+1/2
8 -x+1/2,-y+1/2,z+1/2

loop_
_atom_site_type_symbol
_atom_site_label
_atom_site_fract_x
_atom_site_fract_y
_atom_site_fract_z
_atom_site_U_iso_or_equiv
_atom_site_adp_type
_atom_site_calc_flag
_atom_site_refinement_flags
_atom_site_occupancy
_atom_site_disorder_assembly
_atom_site_disorder_group
Ba Ba 0.5 0.351661(13) 0.5342(4) 0.01268(10) Uani d . 1 . .
Mg Mg 0 0.41447(10) 0 0.0105(5) Uani d . 1 . .
F F1 0 0.3045(2) 0.8045(8) 0.0112(7) Uani d . 1 . .
F F2 0 0.3347(3) 0.2650(8) 0.0141(8) Uani d . 1 . .
F F3 0 0.4755(2) 0.6892(7) 0.0161(8) Uani d . 1 . .
F F4 0.5 0.4211(2) 0.9908(7) 0.0174(9) Uani d . 1 . .

loop_
_atom_site_aniso_label
_atom_site_aniso_U_11
_atom_site_aniso_U_22
_atom_site_aniso_U_33
_atom_site_aniso_U_12
_atom_site_aniso_U_13
_atom_site_aniso_U_23
_atom_site_aniso_type_symbol
Ba 0.00728(16) 0.01767(17) 0.01309(17) 0 0 -0.00433(12) Ba
Mg 0.0097(6) 0.0096(6) 0.0121(13) 0 0 -0.0001(5) Mg
F1 0.0128(14) 0.0100(11) 0.0108(12) 0 0 0.0008(11) F
F2 0.0116(15) 0.0174(12) 0.0133(16) 0 0 0.0016(14) F
F3 0.0161(13) 0.0143(13) 0.0180(17) 0 0 0.0054(10) F
F4 0.0091(11) 0.0256(14) 0.018(2) 0 0 -0.0037(10) F

loop_
_atom_type_symbol
_atom_type_scat_dispersion_real
_atom_type_scat_dispersion_imag
_atom_type_scat_source
Ba -0.324 2.282 'International Tables Vol C tables 4.2.6.8 and 6.1.1.1'
Mg 0.049 0.036 'International Tables Vol C tables 4.2.6.8 and 6.1.1.1'
F 0.017 0.010 'International Tables Vol C tables 4.2.6.8 and 6.1.1.1'

loop_
_geom_angle_atom_site_label_1
_geom_angle_atom_site_label_2
_geom_angle_atom_site_label_3
_geom_angle_site_symmetry_1
_geom_angle_site_symmetry_2
_geom_angle_site_symmetry_3
_geom_angle
_geom_angle_publ_flag
F1 Ba F1 . . 1_655 100.52(12) yes
F1 Ba F1 . . 7_554 94.48(10) yes
F1 Ba F2 . . . 73.68(11) yes
F1 Ba F2 . . 1_655 159.80(12) yes
F1 Ba F3 . . . 54.90(10) yes
F1 Ba F3 . . 1_655 121.76(13) yes
F1 Ba F4 . . . 62.77(10) yes
F1 Ba F1 1_655 . 7_554 94.48(10) yes
F1 Ba F2 1_655 . . 159.80(12) yes
F1 Ba F2 1_655 . 1_655 73.68(11) yes
F1 Ba F3 1_655 . . 121.76(13) yes
F1 Ba F3 1_655 . 1_655 54.90(10) yes
F1 Ba F4 1_655 . . 62.77(10) yes
F1 Ba F2 7_554 . . 67.23(10) yes
F1 Ba F2 7_554 . 1_655 67.23(10) yes
F1 Ba F3 7_554 . . 134.13(5) yes
F1 Ba F3 7_554 . 1_655 134.13(5) yes
F1 Ba F4 7_554 . . 141.31(13) yes
F2 Ba F2 . . 1_655 104.92(13) yes
F2 Ba F3 . . . 71.30(10) yes
F2 Ba F3 . . 1_655 144.60(12) yes
F2 Ba F4 . . . 126.60(8) yes
F2 Ba F3 1_655 . . 144.60(12) yes
F2 Ba F3 1_655 . 1_655 71.30(10) yes
F2 Ba F4 1_655 . . 126.60(8) yes
F3 Ba F3 . . 1_655 91.48(7) yes
F3 Ba F4 . . . 59.07(9) yes
F3 Ba F4 1_655 . . 59.07(9) yes
F1 Mg F2 1_554 . . 88.60(18) yes
F1 Mg F3 1_554 . 1_554 80.61(15) yes
F1 Mg F3 1_554 . 3_564 179.10(17) yes
F1 Mg F4 1_554 . 1_454 91.33(10) yes
F1 Mg F4 1_554 . 1_554 91.33(10) yes
F2 Mg F3 . . 1_554 169.21(17) yes
F2 Mg F3 . . 3_564 92.30(17) yes
F2 Mg F4 . . 1_454 92.80(11) yes
F2 Mg F4 . . 1_554 92.80(11) yes
F3 Mg F3 1_554 . 3_564 98.49(16) yes
F3 Mg F4 1_554 . 1_454 87.49(11) yes
F3 Mg F4 1_554 . 1_554 87.49(11) yes
F3 Mg F4 3_564 . 1_454 88.63(10) yes
F3 Mg F4 3_564 . 1_554 88.63(10) yes
F4 Mg F4 1_454 . 1_554 173.87(15) yes
Ba F1 Ba 1_455 . . 100.52(15) yes
Ba F1 Ba 1_455 . 7_455 121.17(8) yes
Ba F1 Mg 1_455 . 1_556 97.61(11) yes
Ba F1 Ba . . 7_455 121.17(8) yes
Ba F1 Mg . . 1_556 97.61(11) yes
Ba F1 Mg 7_455 . 1_556 114.0(2) yes
F2 F1 F2 1_556 . 7_455 101.01(15) yes
F2 F1 F2 1_556 . 7_555 101.01(15) yes
F2 F1 F3 1_556 . . 95.82(17) yes
F2 F1 F4 1_556 . 1_455 62.19(12) yes
F2 F1 F4 1_556 . . 62.19(12) yes
F2 F1 F2 7_455 . 7_555 90.84(13) yes
F2 F1 F3 7_455 . . 130.73(11) yes
F2 F1 F4 7_455 . 1_455 85.96(8) yes
F2 F1 F4 7_455 . . 161.8(2) yes
F2 F1 F3 7_555 . . 130.73(11) yes
F2 F1 F4 7_555 . 1_455 161.8(2) yes
F2 F1 F4 7_555 . . 85.96(8) yes
F3 F1 F4 . . 1_455 62.03(11) yes
F3 F1 F4 . . . 62.03(11) yes
F4 F1 F4 1_455 . . 91.49(13) yes
Ba F2 Ba 1_455 . . 104.92(16) yes
Ba F2 Mg 1_455 . . 115.14(11) yes
Ba F2 Mg . . . 115.14(11) yes
F1 F2 F1 1_554 . 7_454 88.02(15) yes
F1 F2 F1 1_554 . 7_554 88.02(15) yes
F1 F2 F3 1_554 . 3_564 90.20(17) yes
F1 F2 F4 1_554 . 1_454 61.71(12) yes
F1 F2 F4 1_554 . 1_554 61.71(12) yes
F1 F2 F1 7_454 . 7_554 90.84(13) yes
F1 F2 F3 7_454 . 3_564 134.52(8) yes
F1 F2 F4 7_454 . 1_454 80.68(9) yes
F1 F2 F4 7_454 . 1_554 148.6(2) yes
F1 F2 F3 7_554 . 3_564 134.52(8) yes
F1 F2 F4 7_554 . 1_454 148.6(2) yes
F1 F2 F4 7_554 . 1_554 80.68(9) yes
F3 F2 F4 3_564 . 1_454 59.00(11) yes
F3 F2 F4 3_564 . 1_554 59.00(11) yes
F4 F2 F4 1_454 . 1_554 90.96(14) yes
Ba F3 Ba 1_455 . . 91.48(10) yes
Ba F3 Mg 1_455 . 1_556 90.39(10) yes
Ba F3 Mg 1_455 . 3_565 109.63(13) yes
Ba F3 Mg . . 1_556 90.39(10) yes
Ba F3 Mg . . 3_565 109.63(13) yes
Mg F3 Mg 1_556 . 3_565 150.7(2) yes
F1 F3 F2 . . 3_565 155.8(2) yes
F1 F3 F3 . . 3_564 118.86(17) yes
F1 F3 F3 . . 3_565 88.60(16) yes
F1 F3 F4 . . 1_455 64.39(11) yes
F1 F3 F4 . . . 64.39(11) yes
F1 F3 F4 . . 3_464 128.66(9) yes
F1 F3 F4 . . 3_564 128.66(9) yes
F2 F3 F3 3_565 . 3_564 85.38(14) yes
F2 F3 F3 3_565 . 3_565 67.16(14) yes
F2 F3 F4 3_565 . 1_455 100.23(13) yes
F2 F3 F4 3_565 . . 100.23(13) yes
F2 F3 F4 3_565 . 3_464 62.37(10) yes
F2 F3 F4 3_565 . 3_564 62.37(10) yes
F3 F3 F3 3_564 . 3_565 152.54(14) yes
F3 F3 F4 3_564 . 1_455 132.12(9) yes
F3 F3 F4 3_564 . . 132.12(9) yes
F3 F3 F4 3_564 . 3_464 58.16(11) yes
F3 F3 F4 3_564 . 3_564 58.16(11) yes
F3 F3 F4 3_565 . 1_455 57.45(10) yes
F3 F3 F4 3_565 . . 57.45(10) yes
F3 F3 F4 3_565 . 3_464 105.86(12) yes
F3 F3 F4 3_565 . 3_564 105.86(12) yes
F4 F3 F4 1_455 . . 93.98(14) yes
F4 F3 F4 1_455 . 3_464 82.38(9) yes
F4 F3 F4 1_455 . 3_564 160.94(18) yes
F4 F3 F4 . . 3_464 160.94(18) yes
F4 F3 F4 . . 3_564 82.38(9) yes
F4 F3 F4 3_464 . 3_564 94.95(13) yes
Ba F4 Mg . . 1_556 90.43(11) yes
Ba F4 Mg . . 1_656 90.43(11) yes
Mg F4 Mg 1_556 . 1_656 173.9(2) yes
F1 F4 F1 . . 1_655 91.49(13) yes
F1 F4 F2 . . 1_556 56.10(12) yes
F1 F4 F2 . . 1_656 117.62(15) yes
F1 F4 F3 . . . 53.59(10) yes
F1 F4 F3 . . 1_655 116.99(17) yes
F1 F4 F3 . . 3_565 86.68(8) yes
F1 F4 F3 . . 3_665 176.19(17) yes
F1 F4 F2 1_655 . 1_556 117.62(15) yes
F1 F4 F2 1_655 . 1_656 56.10(12) yes
F1 F4 F3 1_655 . . 116.99(17) yes
F1 F4 F3 1_655 . 1_655 53.59(10) yes
F1 F4 F3 1_655 . 3_565 176.19(17) yes
F1 F4 F3 1_655 . 3_665 86.68(8) yes
F2 F4 F2 1_556 . 1_656 90.96(14) yes
F2 F4 F3 1_556 . . 86.72(9) yes
F2 F4 F3 1_556 . 1_655 170.24(17) yes
F2 F4 F3 1_556 . 3_565 58.63(10) yes
F2 F4 F3 1_556 . 3_665 122.02(18) yes
F2 F4 F3 1_656 . . 170.24(17) yes
F2 F4 F3 1_656 . 1_655 86.72(9) yes
F2 F4 F3 1_656 . 3_565 122.02(18) yes
F2 F4 F3 1_656 . 3_665 58.63(10) yes
F3 F4 F3 . . 1_655 93.98(14) yes
F3 F4 F3 . . 3_565 64.39(11) yes
F3 F4 F3 . . 3_665 130.21(15) yes
F3 F4 F3 1_655 . 3_565 130.21(15) yes
F3 F4 F3 1_655 . 3_665 64.39(11) yes
F3 F4 F3 3_565 . 3_665 94.95(13) yes

loop_
_geom_bond_atom_site_label_1
_geom_bond_atom_site_label_2
_geom_bond_site_symmetry_1
_geom_bond_site_symmetry_2
_geom_bond_distance
_geom_bond_publ_flag
Ba F1 . . 2.684(3) yes
Ba F1 . 1_655 2.684(3) yes
Ba F1 . 7_554 2.631(4) yes
Ba F2 . . 2.603(3) yes
Ba F2 . 1_655 2.603(3) yes
Ba F3 . . 2.882(2) yes
Ba F3 . 1_655 2.882(2) yes
Ba F4 . . 2.843(4) yes
Mg F1 . 1_554 1.961(4) yes
Mg F2 . . 1.928(4) yes
Mg F3 . 1_554 2.014(4) yes
Mg F3 . 3_564 1.940(4) yes
Mg F4 . 1_454 2.0667(2) yes
Mg F4 . 1_554 2.0667(2) yes
F1 F2 . 1_556 2.716(6) yes
F1 F2 . 7_455 2.897(4) yes
F1 F2 . 7_555 2.897(4) yes
F1 F3 . . 2.572(5) yes
F1 F4 . 1_455 2.881(4) yes
F1 F4 . . 2.881(4) yes
F2 F3 . 3_564 2.789(5) yes
F2 F4 . 1_454 2.894(4) yes
F2 F4 . 1_554 2.894(4) yes
F3 F3 . 3_564 2.996(6) yes
F3 F3 . 3_565 2.996(6) yes
F3 F4 . 1_455 2.822(4) yes
F3 F4 . . 2.822(4) yes
F3 F4 . 3_464 2.800(3) yes
F3 F4 . 3_564 2.800(3) yes

loop_
_geom_hbond_atom_site_label_D
_geom_hbond_atom_site_label_H
_geom_hbond_atom_site_label_A
_geom_hbond_site_symmetry_D
_geom_hbond_site_symmetry_H
_geom_hbond_site_symmetry_A
_geom_hbond_distance_DH
_geom_hbond_distance_HA
_geom_hbond_distance_DA
_geom_hbond_angle_DHA
_geom_hbond_publ_flag
? ? ? ? ? ? ? ? ? ? ?

loop_
_geom_torsion_atom_site_label_1
_geom_torsion_atom_site_label_2
_geom_torsion_atom_site_label_3
_geom_torsion_atom_site_label_4
_geom_torsion_site_symmetry_1
_geom_torsion_site_symmetry_2
_geom_torsion_site_symmetry_3
_geom_torsion_site_symmetry_4
_geom_torsion
_geom_torsion_publ_flag
? ? ? ? ? ? ? ? ? ?
